data_2206184
loop_
_publ_author_name
'Jari Konu'
'Tristram Chivers'
'Risto S. Laitinen'
'Gabriele Schatte'

_publ_section_title
;<i>cis</i>-Di-<i>tert</i>-butylamidotetra-\m-<i>tert</i>-butylimido-di-\m-oxo-tetratellurium
 diiodide acetonitrile solvate
;
_journal_issue 7
_journal_name_full 'Acta Crystallographica Section E'
_journal_page_first o2251
_journal_page_last o2253
_journal_paper_doi 10.1107/S1600536805018714
_journal_volume 61
_journal_year 2005
_chemical_formula_iupac 'C24 H56 N6 O2 Te4 2+, 2I -, C2 H3 N'
_chemical_formula_moiety 'C24 H56 N6 O2 Te4 2+, 2I -, C2 H3 N'
_chemical_formula_sum 'C26 H59 I2 N7 O2 Te4'
_chemical_formula_weight 1266.00
_chemical_name_systematic
;
cis-Di-tert-butylamidotetra-\m-tert-butylimido-di-\m-oxo-tetratellurium
diiodide acetonitrile solvate
;
_space_group_IT_number 2
_symmetry_cell_setting triclinic
_symmetry_space_group_name_Hall '-P 1'
_symmetry_space_group_name_H-M 'P -1'
_atom_sites_solution_hydrogens geom
_atom_sites_solution_primary direct
_atom_sites_solution_secondary difmap
_audit_creation_method SHELXL-97
_cell_angle_alpha 81.70(3)
_cell_angle_beta 86.20(3)
_cell_angle_gamma 71.78(3)
_cell_formula_units_Z 2
_cell_length_a 12.340(3)
_cell_length_b 12.836(3)
_cell_length_c 14.121(3)
_cell_measurement_reflns_used 37429
_cell_measurement_temperature 173(2)
_cell_measurement_theta_max 25.00
_cell_measurement_theta_min 2.29
_cell_volume 2101.8(9)
_computing_cell_refinement 'SCALEPACK (Otwinowski & Minor 1997)'
_computing_data_collection 'COLLECT (Nonius, 2000)'
_computing_data_reduction 'DENZO-SMN (Otwinowski & Minor 1997)'
_computing_molecular_graphics 'DIAMOND (Brandenburg & Berndt, 1999)'
_computing_publication_material 'WinGX (Version 1.64-05; Farrugia, 1999)'
_computing_structure_refinement 'SHELXL97 (Sheldrick, 1997)'
_computing_structure_solution 'SHELXS97 (Sheldrick, 1997)'
_diffrn_ambient_temperature 173(2)
_diffrn_measured_fraction_theta_full 0.999
_diffrn_measured_fraction_theta_max 0.999
_diffrn_measurement_device_type 'Nonius KappaCCD (FR540C)'
_diffrn_measurement_method 'CCD rotation images, thick slices'
_diffrn_radiation_monochromator 'horizonally mounted graphite crystal'
_diffrn_radiation_source 'Enraf--Nonius FR590D, fine-focus sealed tube'
_diffrn_radiation_type MoK\a
_diffrn_radiation_wavelength 0.71073
_diffrn_reflns_av_R_equivalents 0.0611
_diffrn_reflns_av_sigmaI/netI 0.0433
_diffrn_reflns_limit_h_max 14
_diffrn_reflns_limit_h_min -14
_diffrn_reflns_limit_k_max 15
_diffrn_reflns_limit_k_min -15
_diffrn_reflns_limit_l_max 16
_diffrn_reflns_limit_l_min -16
_diffrn_reflns_number 37429
_diffrn_reflns_theta_full 25.00
_diffrn_reflns_theta_max 25.00
_diffrn_reflns_theta_min 2.29
_diffrn_standards_number 0
_exptl_absorpt_coefficient_mu 4.248
_exptl_absorpt_correction_T_max 0.816
_exptl_absorpt_correction_T_min 0.484
_exptl_absorpt_correction_type multi-scan
_exptl_absorpt_process_details '(SHELXTL; Bruker, 2001)'
_exptl_crystal_colour yellow
_exptl_crystal_density_diffrn 2.001
_exptl_crystal_density_method 'not measured'
_exptl_crystal_description rod
_exptl_crystal_F_000 1188
_exptl_crystal_size_max 0.20
_exptl_crystal_size_mid 0.08
_exptl_crystal_size_min 0.05
_refine_diff_density_max 0.959
_refine_diff_density_min -1.395
_refine_ls_extinction_coef 0.00098(7)
_refine_ls_extinction_expression Fc^*^=kFc[1+0.001xFc^2^\l^3^/sin(2\q)]^-1/4^
_refine_ls_extinction_method SHELXL97
_refine_ls_goodness_of_fit_ref 1.100
_refine_ls_hydrogen_treatment constr
_refine_ls_matrix_type full
_refine_ls_number_parameters 372
_refine_ls_number_reflns 7399
_refine_ls_number_restraints 0
_refine_ls_restrained_S_all 1.100
_refine_ls_R_factor_all 0.0357
_refine_ls_R_factor_gt 0.0255
_refine_ls_shift/su_max 0.002
_refine_ls_shift/su_mean 0.000
_refine_ls_structure_factor_coef Fsqd
_refine_ls_weighting_details 'calc w = 1/[\s^2^(Fo^2^)+(0.0109P)^2^+2.0911P] where P = (Fo^2^+2Fc^2^)/3'
_refine_ls_weighting_scheme calc
_refine_ls_wR_factor_gt 0.0504
_refine_ls_wR_factor_ref 0.0550
_reflns_number_gt 6465
_reflns_number_total 7399
_reflns_threshold_expression I>2\s(I)
_cod_data_source_file hb6185.cif
_cod_data_source_block II
_cod_database_code 2206184
_cod_database_fobs_code 2206184

loop_
_symmetry_equiv_pos_as_xyz
'x, y, z'
'-x, -y, -z'

loop_
_atom_site_label
_atom_site_fract_x
_atom_site_fract_y
_atom_site_fract_z
_atom_site_U_iso_or_equiv
_atom_site_adp_type
_atom_site_calc_flag
_atom_site_refinement_flags
_atom_site_occupancy
_atom_site_type_symbol
Te1A 0.28213(2) -0.051701(19) 0.278011(18) 0.02205(8) Uani d . 1 Te
Te2A 0.09992(2) 0.155294(19) 0.176249(17) 0.01799(7) Uani d . 1 Te
Te2B 0.08656(2) 0.403556(19) 0.125317(17) 0.01951(8) Uani d . 1 Te
Te1B 0.17772(2) 0.56572(2) 0.220231(18) 0.02204(8) Uani d . 1 Te
I2 0.13430(2) 0.67213(2) -0.017416(19) 0.03067(8) Uani d . 1 I
I1 0.03397(3) 0.88462(2) 0.27605(2) 0.03362(9) Uani d . 1 I
O1A 0.1768(2) 0.2439(2) 0.09410(18) 0.0228(6) Uani d . 1 O
O1B 0.0414(2) 0.3074(2) 0.22621(18) 0.0227(6) Uani d . 1 O
N1A 0.4301(3) -0.0241(3) 0.2854(3) 0.0387(10) Uani d . 1 N
H1A 0.4323 0.0433 0.2645 0.046 Uiso calc R 1 H
N2A 0.2423(3) 0.0209(3) 0.1483(2) 0.0232(7) Uani d . 1 N
N3A 0.1857(3) 0.0992(2) 0.3021(2) 0.0200(7) Uani d . 1 N
N1B 0.2323(3) 0.5000(3) 0.3503(2) 0.0326(9) Uani d . 1 N
H1B 0.2301 0.4320 0.3680 0.039 Uiso calc R 1 H
N2B 0.0394(3) 0.5206(2) 0.2241(2) 0.0234(7) Uani d . 1 N
N3B 0.2342(3) 0.4203(3) 0.1670(2) 0.0252(8) Uani d . 1 N
C10A 0.5371(4) -0.1050(4) 0.3223(3) 0.0353(11) Uani d . 1 C
C11A 0.5214(5) -0.1426(5) 0.4286(4) 0.0568(15) Uani d . 1 C
H11A 0.4608 -0.1778 0.4370 0.068 Uiso calc R 1 H
H11B 0.5003 -0.0784 0.4637 0.068 Uiso calc R 1 H
H11C 0.5929 -0.1957 0.4532 0.068 Uiso calc R 1 H
C12A 0.6292(4) -0.0508(4) 0.3067(4) 0.0574(15) Uani d . 1 C
H12A 0.6377 -0.0274 0.2382 0.069 Uiso calc R 1 H
H12B 0.7013 -0.1033 0.3306 0.069 Uiso calc R 1 H
H12C 0.6088 0.0140 0.3412 0.069 Uiso calc R 1 H
C13A 0.5665(4) -0.2076(4) 0.2707(5) 0.0601(16) Uani d . 1 C
H13A 0.5051 -0.2414 0.2820 0.072 Uiso calc R 1 H
H13B 0.6380 -0.2608 0.2952 0.072 Uiso calc R 1 H
H13C 0.5754 -0.1861 0.2019 0.072 Uiso calc R 1 H
C20A 0.2630(4) -0.0333(3) 0.0594(3) 0.0309(10) Uani d . 1 C
C21A 0.1513(4) -0.0074(4) 0.0078(3) 0.0397(12) Uani d . 1 C
H21A 0.0985 -0.0380 0.0488 0.048 Uiso calc R 1 H
H21B 0.1660 -0.0404 -0.0520 0.048 Uiso calc R 1 H
H21C 0.1176 0.0730 -0.0065 0.048 Uiso calc R 1 H
C22A 0.3130(5) -0.1578(4) 0.0839(4) 0.0517(15) Uani d . 1 C
H22A 0.2583 -0.1867 0.1242 0.062 Uiso calc R 1 H
H22B 0.3840 -0.1749 0.1185 0.062 Uiso calc R 1 H
H22C 0.3289 -0.1923 0.0248 0.062 Uiso calc R 1 H
C23A 0.3459(6) 0.0136(6) -0.0031(4) 0.0717(19) Uani d . 1 C
H23A 0.3123 0.0939 -0.0181 0.086 Uiso calc R 1 H
H23B 0.3619 -0.0201 -0.0625 0.086 Uiso calc R 1 H
H23C 0.4171 -0.0028 0.0311 0.086 Uiso calc R 1 H
C30A 0.1394(3) 0.1255(3) 0.4004(3) 0.0245(9) Uani d . 1 C
C31A 0.0104(4) 0.1493(3) 0.4088(3) 0.0314(10) Uani d . 1 C
H31A -0.0093 0.0843 0.3962 0.038 Uiso calc R 1 H
H31B -0.0266 0.2128 0.3620 0.038 Uiso calc R 1 H
H31C -0.0160 0.1660 0.4735 0.038 Uiso calc R 1 H
C32A 0.1953(4) 0.0261(3) 0.4751(3) 0.0361(11) Uani d . 1 C
H32A 0.1746 -0.0384 0.4629 0.043 Uiso calc R 1 H
H32B 0.1683 0.0440 0.5394 0.043 Uiso calc R 1 H
H32C 0.2784 0.0096 0.4705 0.043 Uiso calc R 1 H
C33A 0.1717(4) 0.2255(4) 0.4197(3) 0.0369(11) Uani d . 1 C
H33A 0.2548 0.2092 0.4141 0.044 Uiso calc R 1 H
H33B 0.1459 0.2425 0.4844 0.044 Uiso calc R 1 H
H33C 0.1353 0.2893 0.3730 0.044 Uiso calc R 1 H
C10B 0.2762(4) 0.5483(3) 0.4217(3) 0.0289(10) Uani d . 1 C
C11B 0.3529(4) 0.4533(4) 0.4875(4) 0.0447(13) Uani d . 1 C
H11D 0.3082 0.4067 0.5195 0.054 Uiso calc R 1 H
H11E 0.3845 0.4829 0.5355 0.054 Uiso calc R 1 H
H11F 0.4152 0.4090 0.4497 0.054 Uiso calc R 1 H
C12B 0.1777(4) 0.6163(4) 0.4804(3) 0.0415(12) Uani d . 1 C
H12D 0.1345 0.5685 0.5129 0.050 Uiso calc R 1 H
H12E 0.1273 0.6765 0.4379 0.050 Uiso calc R 1 H
H12F 0.2082 0.6473 0.5282 0.050 Uiso calc R 1 H
C13B 0.3435(4) 0.6216(4) 0.3713(3) 0.0412(12) Uani d . 1 C
H13D 0.2931 0.6824 0.3293 0.049 Uiso calc R 1 H
H13E 0.4059 0.5779 0.3331 0.049 Uiso calc R 1 H
H13F 0.3751 0.6518 0.4189 0.049 Uiso calc R 1 H
C20B -0.0803(3) 0.5918(3) 0.2411(3) 0.0233(9) Uani d . 1 C
C21B -0.0861(4) 0.6298(3) 0.3393(3) 0.0295(10) Uani d . 1 C
H21D -0.0620 0.5651 0.3881 0.035 Uiso calc R 1 H
H21E -0.1646 0.6735 0.3536 0.035 Uiso calc R 1 H
H21F -0.0355 0.6753 0.3394 0.035 Uiso calc R 1 H
C22B -0.1175(4) 0.6913(3) 0.1641(3) 0.0334(10) Uani d . 1 C
H22D -0.1133 0.6657 0.1015 0.040 Uiso calc R 1 H
H22E -0.0669 0.7369 0.1636 0.040 Uiso calc R 1 H
H22F -0.1961 0.7352 0.1778 0.040 Uiso calc R 1 H
C23B -0.1586(4) 0.5198(3) 0.2425(3) 0.0337(11) Uani d . 1 C
H23D -0.1342 0.4561 0.2921 0.040 Uiso calc R 1 H
H23E -0.1545 0.4940 0.1799 0.040 Uiso calc R 1 H
H23F -0.2373 0.5634 0.2562 0.040 Uiso calc R 1 H
C30B 0.3531(4) 0.3743(3) 0.1247(3) 0.0300(10) Uani d . 1 C
C31B 0.4232(4) 0.4496(4) 0.1401(4) 0.0450(13) Uani d . 1 C
H31D 0.3893 0.5232 0.1050 0.054 Uiso calc R 1 H
H31E 0.5017 0.4183 0.1168 0.054 Uiso calc R 1 H
H31F 0.4235 0.4553 0.2085 0.054 Uiso calc R 1 H
C32B 0.4056(4) 0.2596(4) 0.1793(4) 0.0387(11) Uani d . 1 C
H32D 0.4061 0.2652 0.2477 0.046 Uiso calc R 1 H
H32E 0.4841 0.2282 0.1559 0.046 Uiso calc R 1 H
H32F 0.3605 0.2115 0.1694 0.046 Uiso calc R 1 H
C33B 0.3515(4) 0.3676(4) 0.0178(3) 0.0366(11) Uani d . 1 C
H33D 0.3176 0.4419 -0.0163 0.044 Uiso calc R 1 H
H33E 0.3062 0.3199 0.0072 0.044 Uiso calc R 1 H
H33F 0.4298 0.3367 -0.0063 0.044 Uiso calc R 1 H
C4 0.7574(5) 0.1876(6) 0.2503(4) 0.0702(18) Uani d . 1 C
H4A 0.8216 0.1232 0.2728 0.084 Uiso calc R 1 H
H4B 0.7864 0.2453 0.2151 0.084 Uiso calc R 1 H
H4C 0.7107 0.1659 0.2080 0.084 Uiso calc R 1 H
C5 0.6895(5) 0.2291(5) 0.3304(5) 0.0625(16) Uani d . 1 C
N4 0.6361(6) 0.2601(6) 0.3922(5) 0.111(2) Uani d . 1 N

loop_
_atom_site_aniso_label
_atom_site_aniso_U_11
_atom_site_aniso_U_22
_atom_site_aniso_U_33
_atom_site_aniso_U_12
_atom_site_aniso_U_13
_atom_site_aniso_U_23
Te1A 0.02189(15) 0.01550(13) 0.02704(16) -0.00353(11) -0.00383(11) -0.00077(11)
Te2A 0.01948(14) 0.01570(13) 0.01856(14) -0.00509(11) -0.00188(10) -0.00151(10)
Te2B 0.02357(15) 0.01600(13) 0.01845(14) -0.00604(11) -0.00232(11) 0.00020(10)
Te1B 0.02582(15) 0.01937(13) 0.02221(15) -0.00889(12) -0.00315(11) -0.00122(11)
I2 0.03816(18) 0.03006(15) 0.02587(16) -0.01508(13) -0.00761(12) 0.00314(12)
I1 0.03795(18) 0.03004(15) 0.03790(18) -0.01899(14) -0.00096(13) -0.00130(12)
O1A 0.0271(15) 0.0183(13) 0.0219(15) -0.0074(12) 0.0037(12) 0.0000(11)
O1B 0.0287(16) 0.0177(13) 0.0216(15) -0.0068(12) 0.0007(12) -0.0034(11)
N1A 0.026(2) 0.0260(19) 0.060(3) -0.0068(17) -0.0151(19) 0.0123(18)
N2A 0.0233(18) 0.0223(17) 0.0231(18) -0.0045(15) -0.0009(14) -0.0051(14)
N3A 0.0215(18) 0.0181(16) 0.0190(17) -0.0038(14) -0.0007(14) -0.0027(13)
N1B 0.050(2) 0.0256(18) 0.028(2) -0.0210(18) -0.0097(17) 0.0029(15)
N2B 0.0219(18) 0.0205(16) 0.0278(19) -0.0059(15) -0.0022(15) -0.0036(14)
N3B 0.0258(19) 0.0224(17) 0.0297(19) -0.0094(15) -0.0007(15) -0.0066(15)
C10A 0.022(2) 0.036(2) 0.043(3) -0.004(2) -0.009(2) 0.001(2)
C11A 0.050(3) 0.056(3) 0.053(3) -0.003(3) -0.014(3) 0.007(3)
C12A 0.033(3) 0.057(3) 0.081(4) -0.015(3) -0.015(3) 0.002(3)
C13A 0.031(3) 0.057(3) 0.092(5) -0.002(3) -0.007(3) -0.028(3)
C20A 0.033(2) 0.034(2) 0.027(2) -0.008(2) 0.0007(19) -0.0125(19)
C21A 0.045(3) 0.039(3) 0.033(3) -0.005(2) -0.009(2) -0.016(2)
C22A 0.053(3) 0.042(3) 0.054(3) 0.007(3) -0.015(3) -0.029(3)
C23A 0.080(4) 0.102(5) 0.054(4) -0.051(4) 0.041(3) -0.043(3)
C30A 0.028(2) 0.026(2) 0.017(2) -0.0063(19) 0.0014(17) -0.0020(17)
C31A 0.035(3) 0.031(2) 0.025(2) -0.006(2) 0.0057(19) -0.0036(18)
C32A 0.043(3) 0.035(2) 0.024(2) -0.005(2) -0.003(2) -0.0002(19)
C33A 0.051(3) 0.035(2) 0.028(2) -0.015(2) -0.005(2) -0.012(2)
C10B 0.041(3) 0.024(2) 0.024(2) -0.013(2) -0.0085(19) 0.0002(18)
C11B 0.049(3) 0.034(3) 0.046(3) -0.006(2) -0.019(2) 0.001(2)
C12B 0.050(3) 0.040(3) 0.035(3) -0.013(2) -0.003(2) -0.007(2)
C13B 0.056(3) 0.037(3) 0.039(3) -0.027(2) -0.008(2) -0.002(2)
C20B 0.023(2) 0.022(2) 0.023(2) -0.0042(18) -0.0019(17) -0.0040(17)
C21B 0.034(3) 0.030(2) 0.026(2) -0.012(2) 0.0033(19) -0.0060(18)
C22B 0.029(2) 0.034(2) 0.030(2) -0.002(2) 0.0017(19) -0.0025(19)
C23B 0.026(2) 0.033(2) 0.044(3) -0.009(2) 0.003(2) -0.015(2)
C30B 0.024(2) 0.030(2) 0.037(3) -0.009(2) 0.0031(19) -0.0067(19)
C31B 0.030(3) 0.047(3) 0.063(3) -0.018(2) 0.011(2) -0.013(3)
C32B 0.023(2) 0.034(2) 0.053(3) -0.002(2) -0.001(2) -0.003(2)
C33B 0.035(3) 0.037(2) 0.039(3) -0.015(2) 0.012(2) -0.009(2)
C4 0.052(4) 0.104(5) 0.052(4) -0.027(4) 0.006(3) -0.002(3)
C5 0.057(4) 0.086(4) 0.056(4) -0.038(4) 0.002(3) -0.013(3)
N4 0.112(6) 0.140(6) 0.098(5) -0.053(5) 0.037(4) -0.054(5)

loop_
_atom_type_symbol
_atom_type_description
_atom_type_scat_dispersion_real
_atom_type_scat_dispersion_imag
_atom_type_scat_source
C C 0.0033 0.0016 'International Tables Vol C Tables 4.2.6.8 and 6.1.1.4'
H H 0.0000 0.0000 'International Tables Vol C Tables 4.2.6.8 and 6.1.1.4'
N N 0.0061 0.0033 'International Tables Vol C Tables 4.2.6.8 and 6.1.1.4'
O O 0.0106 0.0060 'International Tables Vol C Tables 4.2.6.8 and 6.1.1.4'
Te Te -0.5308 1.6751 'International Tables Vol C Tables 4.2.6.8 and 6.1.1.4'
I I -0.4742 1.8119 'International Tables Vol C Tables 4.2.6.8 and 6.1.1.4'

loop_
_geom_angle_atom_site_label_1
_geom_angle_atom_site_label_2
_geom_angle_atom_site_label_3
_geom_angle
_geom_angle_publ_flag
N2A Te1A N1A 98.69(15) n
N2A Te1A N3A 78.31(13) n
N1A Te1A N3A 95.78(14) n
N1A Te1A Te2A 111.52(10) n
O1A Te2A N3A 108.84(12) n
O1A Te2A O1B 76.48(11) n
N3A Te2A O1B 86.14(11) n
O1A Te2A N2A 85.16(12) n
N3A Te2A N2A 73.70(12) n
O1B Te2A N2A 146.71(12) n
N3A Te2A Te2B 106.65(9) n
N2A Te2A Te2B 124.79(9) n
O1A Te2A Te1A 108.92(8) n
O1B Te2A Te1A 124.41(7) n
Te2B Te2A Te1A 133.25(2) n
O1B Te2B N3B 106.28(12) n
O1B Te2B O1A 75.83(10) n
N3B Te2B O1A 89.50(12) n
O1B Te2B N2B 84.69(11) n
N3B Te2B N2B 73.60(13) n
O1A Te2B N2B 149.56(11) n
N3B Te2B Te2A 107.65(9) n
N2B Te2B Te2A 124.25(9) n
O1B Te2B Te1B 107.75(8) n
O1A Te2B Te1B 128.06(7) n
Te2A Te2B Te1B 134.21(2) n
N2B Te1B N1B 98.88(14) n
N2B Te1B N3B 77.50(13) n
N1B Te1B N3B 93.82(14) n
N1B Te1B Te2B 110.68(10) n
Te2A O1A Te2B 101.71(12) n
Te2B O1B Te2A 102.83(12) n
C10A N1A Te1A 126.5(3) n
C10A N1A H1A 116.8 n
Te1A N1A H1A 116.8 n
C20A N2A Te1A 126.5(3) n
C20A N2A Te2A 125.5(3) n
Te1A N2A Te2A 100.78(14) n
C30A N3A Te1A 122.5(2) n
C30A N3A Te2A 126.3(2) n
Te1A N3A Te2A 101.19(13) n
C10B N1B Te1B 129.2(3) n
C10B N1B H1B 115.4 n
Te1B N1B H1B 115.4 n
C20B N2B Te1B 126.2(2) n
C20B N2B Te2B 124.5(2) n
Te1B N2B Te2B 100.54(14) n
C30B N3B Te1B 124.1(2) n
C30B N3B Te2B 127.3(2) n
Te1B N3B Te2B 101.78(15) n
N1A C10A C12A 108.1(4) n
N1A C10A C11A 109.6(4) n
C12A C10A C11A 110.9(4) n
N1A C10A C13A 109.9(4) n
C12A C10A C13A 111.1(4) n
C11A C10A C13A 107.3(4) n
C10A C11A H11A 109.5 n
C10A C11A H11B 109.5 n
H11A C11A H11B 109.5 n
C10A C11A H11C 109.5 n
H11A C11A H11C 109.5 n
H11B C11A H11C 109.5 n
C10A C12A H12A 109.5 n
C10A C12A H12B 109.5 n
H12A C12A H12B 109.5 n
C10A C12A H12C 109.5 n
H12A C12A H12C 109.5 n
H12B C12A H12C 109.5 n
C10A C13A H13A 109.5 n
C10A C13A H13B 109.5 n
H13A C13A H13B 109.5 n
C10A C13A H13C 109.5 n
H13A C13A H13C 109.5 n
H13B C13A H13C 109.5 n
N2A C20A C23A 106.8(4) n
N2A C20A C22A 110.2(4) n
C23A C20A C22A 110.6(4) n
N2A C20A C21A 109.9(3) n
C23A C20A C21A 110.2(4) n
C22A C20A C21A 109.1(4) n
C20A C21A H21A 109.5 n
C20A C21A H21B 109.5 n
H21A C21A H21B 109.5 n
C20A C21A H21C 109.5 n
H21A C21A H21C 109.5 n
H21B C21A H21C 109.5 n
C20A C22A H22A 109.5 n
C20A C22A H22B 109.5 n
H22A C22A H22B 109.5 n
C20A C22A H22C 109.5 n
H22A C22A H22C 109.5 n
H22B C22A H22C 109.5 n
C20A C23A H23A 109.5 n
C20A C23A H23B 109.5 n
H23A C23A H23B 109.5 n
C20A C23A H23C 109.5 n
H23A C23A H23C 109.5 n
H23B C23A H23C 109.5 n
N3A C30A C33A 107.6(3) n
N3A C30A C31A 112.2(3) n
C33A C30A C31A 110.3(3) n
N3A C30A C32A 109.1(3) n
C33A C30A C32A 109.2(3) n
C31A C30A C32A 108.4(3) n
C30A C31A H31A 109.5 n
C30A C31A H31B 109.5 n
H31A C31A H31B 109.5 n
C30A C31A H31C 109.5 n
H31A C31A H31C 109.5 n
H31B C31A H31C 109.5 n
C30A C32A H32A 109.5 n
C30A C32A H32B 109.5 n
H32A C32A H32B 109.5 n
C30A C32A H32C 109.5 n
H32A C32A H32C 109.5 n
H32B C32A H32C 109.5 n
C30A C33A H33A 109.5 n
C30A C33A H33B 109.5 n
H33A C33A H33B 109.5 n
C30A C33A H33C 109.5 n
H33A C33A H33C 109.5 n
H33B C33A H33C 109.5 n
N1B C10B C13B 109.4(3) n
N1B C10B C11B 107.4(3) n
C13B C10B C11B 110.4(4) n
N1B C10B C12B 110.3(4) n
C13B C10B C12B 109.8(4) n
C11B C10B C12B 109.5(4) n
C10B C11B H11D 109.5 n
C10B C11B H11E 109.5 n
H11D C11B H11E 109.5 n
C10B C11B H11F 109.5 n
H11D C11B H11F 109.5 n
H11E C11B H11F 109.5 n
C10B C12B H12D 109.5 n
C10B C12B H12E 109.5 n
H12D C12B H12E 109.5 n
C10B C12B H12F 109.5 n
H12D C12B H12F 109.5 n
H12E C12B H12F 109.5 n
C10B C13B H13D 109.5 n
C10B C13B H13E 109.5 n
H13D C13B H13E 109.5 n
C10B C13B H13F 109.5 n
H13D C13B H13F 109.5 n
H13E C13B H13F 109.5 n
N2B C20B C22B 112.2(3) n
N2B C20B C21B 107.9(3) n
C22B C20B C21B 110.3(3) n
N2B C20B C23B 107.5(3) n
C22B C20B C23B 109.9(3) n
C21B C20B C23B 108.9(3) n
C20B C21B H21D 109.5 n
C20B C21B H21E 109.5 n
H21D C21B H21E 109.5 n
C20B C21B H21F 109.5 n
H21D C21B H21F 109.5 n
H21E C21B H21F 109.5 n
C20B C22B H22D 109.5 n
C20B C22B H22E 109.5 n
H22D C22B H22E 109.5 n
C20B C22B H22F 109.5 n
H22D C22B H22F 109.5 n
H22E C22B H22F 109.5 n
C20B C23B H23D 109.5 n
C20B C23B H23E 109.5 n
H23D C23B H23E 109.5 n
C20B C23B H23F 109.5 n
H23D C23B H23F 109.5 n
H23E C23B H23F 109.5 n
N3B C30B C32B 106.9(3) n
N3B C30B C33B 112.3(3) n
C32B C30B C33B 110.4(4) n
N3B C30B C31B 108.5(3) n
C32B C30B C31B 109.6(4) n
C33B C30B C31B 109.0(4) n
C30B C31B H31D 109.5 n
C30B C31B H31E 109.5 n
H31D C31B H31E 109.5 n
C30B C31B H31F 109.5 n
H31D C31B H31F 109.5 n
H31E C31B H31F 109.5 n
C30B C32B H32D 109.5 n
C30B C32B H32E 109.5 n
H32D C32B H32E 109.5 n
C30B C32B H32F 109.5 n
H32D C32B H32F 109.5 n
H32E C32B H32F 109.5 n
C30B C33B H33D 109.5 n
C30B C33B H33E 109.5 n
H33D C33B H33E 109.5 n
C30B C33B H33F 109.5 n
H33D C33B H33F 109.5 n
H33E C33B H33F 109.5 n
C5 C4 H4A 109.5 n
C5 C4 H4B 109.5 n
H4A C4 H4B 109.5 n
C5 C4 H4C 109.5 n
H4A C4 H4C 109.5 n
H4B C4 H4C 109.5 n
N4 C5 C4 179.0(8) n

loop_
_geom_bond_atom_site_label_1
_geom_bond_atom_site_label_2
_geom_bond_distance
_geom_bond_publ_flag
Te1A N2A 1.951(3) y
Te1A N1A 1.978(4) y
Te1A N3A 1.995(3) y
Te1A Te2A 3.1255(14) n
Te2A O1A 1.920(3) y
Te2A N3A 2.050(3) y
Te2A O1B 2.069(2) y
Te2A N2A 2.104(3) y
Te2A Te2B 3.1183(8) n
Te2B O1B 1.918(3) y
Te2B N3B 2.034(3) y
Te2B O1A 2.098(3) y
Te2B N2B 2.119(3) y
Te2B Te1B 3.1407(8) n
Te1B N2B 1.963(3) y
Te1B N1B 1.975(3) y
Te1B N3B 2.013(3) y
N1A C10A 1.473(5) n
N1A H1A 0.8800 n
N2A C20A 1.492(5) n
N3A C30A 1.509(5) n
N1B C10B 1.470(5) n
N1B H1B 0.8800 n
N2B C20B 1.499(5) n
N3B C30B 1.518(5) n
C10A C12A 1.498(7) n
C10A C11A 1.528(7) n
C10A C13A 1.528(7) n
C11A H11A 0.9800 n
C11A H11B 0.9800 n
C11A H11C 0.9800 n
C12A H12A 0.9800 n
C12A H12B 0.9800 n
C12A H12C 0.9800 n
C13A H13A 0.9800 n
C13A H13B 0.9800 n
C13A H13C 0.9800 n
C20A C23A 1.516(7) n
C20A C22A 1.519(6) n
C20A C21A 1.521(6) n
C21A H21A 0.9800 n
C21A H21B 0.9800 n
C21A H21C 0.9800 n
C22A H22A 0.9800 n
C22A H22B 0.9800 n
C22A H22C 0.9800 n
C23A H23A 0.9800 n
C23A H23B 0.9800 n
C23A H23C 0.9800 n
C30A C33A 1.522(6) n
C30A C31A 1.524(6) n
C30A C32A 1.540(5) n
C31A H31A 0.9800 n
C31A H31B 0.9800 n
C31A H31C 0.9800 n
C32A H32A 0.9800 n
C32A H32B 0.9800 n
C32A H32C 0.9800 n
C33A H33A 0.9800 n
C33A H33B 0.9800 n
C33A H33C 0.9800 n
C10B C13B 1.516(6) n
C10B C11B 1.520(6) n
C10B C12B 1.529(6) n
C11B H11D 0.9800 n
C11B H11E 0.9800 n
C11B H11F 0.9800 n
C12B H12D 0.9800 n
C12B H12E 0.9800 n
C12B H12F 0.9800 n
C13B H13D 0.9800 n
C13B H13E 0.9800 n
C13B H13F 0.9800 n
C20B C22B 1.523(5) n
C20B C21B 1.525(5) n
C20B C23B 1.529(6) n
C21B H21D 0.9800 n
C21B H21E 0.9800 n
C21B H21F 0.9800 n
C22B H22D 0.9800 n
C22B H22E 0.9800 n
C22B H22F 0.9800 n
C23B H23D 0.9800 n
C23B H23E 0.9800 n
C23B H23F 0.9800 n
C30B C32B 1.525(6) n
C30B C33B 1.526(6) n
C30B C31B 1.528(6) n
C31B H31D 0.9800 n
C31B H31E 0.9800 n
C31B H31F 0.9800 n
C32B H32D 0.9800 n
C32B H32E 0.9800 n
C32B H32F 0.9800 n
C33B H33D 0.9800 n
C33B H33E 0.9800 n
C33B H33F 0.9800 n
C4 C5 1.426(9) n
C4 H4A 0.9800 n
C4 H4B 0.9800 n
C4 H4C 0.9800 n
C5 N4 1.102(8) n

loop_
_geom_torsion_atom_site_label_1
_geom_torsion_atom_site_label_2
_geom_torsion_atom_site_label_3
_geom_torsion_atom_site_label_4
_geom_torsion
_geom_torsion_publ_flag
N2A Te1A Te2A O1A -54.05(17) n
N1A Te1A Te2A O1A 24.32(15) n
N3A Te1A Te2A O1A 96.80(16) n
N2A Te1A Te2A N3A -150.9(2) n
N1A Te1A Te2A N3A -72.48(19) n
N2A Te1A Te2A O1B -140.35(17) n
N1A Te1A Te2A O1B -61.97(16) n
N3A Te1A Te2A O1B 10.51(17) n
N1A Te1A Te2A N2A 78.37(19) n
N3A Te1A Te2A N2A 150.9(2) n
N2A Te1A Te2A Te2B -93.75(15) n
N1A Te1A Te2A Te2B -15.37(13) n
N3A Te1A Te2A Te2B 57.11(14) n
O1A Te2A Te2B O1B -158.72(17) n
N3A Te2A Te2B O1B -58.93(15) n
N2A Te2A Te2B O1B -140.37(16) n
Te1A Te2A Te2B O1B -92.22(12) n
O1A Te2A Te2B N3B -64.15(15) n
N3A Te2A Te2B N3B 35.65(14) n
O1B Te2A Te2B N3B 94.58(16) n
N2A Te2A Te2B N3B -45.79(14) n
Te1A Te2A Te2B N3B 2.36(10) n
N3A Te2A Te2B O1A 99.79(15) n
O1B Te2A Te2B O1A 158.72(17) n
N2A Te2A Te2B O1A 18.35(16) n
Te1A Te2A Te2B O1A 66.50(12) n
O1A Te2A Te2B N2B -145.99(16) n
N3A Te2A Te2B N2B -46.20(14) n
O1B Te2A Te2B N2B 12.73(16) n
N2A Te2A Te2B N2B -127.64(15) n
Te1A Te2A Te2B N2B -79.49(11) n
O1A Te2A Te2B Te1B -98.01(12) n
N3A Te2A Te2B Te1B 1.78(9) n
O1B Te2A Te2B Te1B 60.71(12) n
N2A Te2A Te2B Te1B -79.66(11) n
Te1A Te2A Te2B Te1B -31.51(3) y
O1B Te2B Te1B N2B -55.31(16) n
N3B Te2B Te1B N2B -149.4(2) n
O1A Te2B Te1B N2B -140.96(16) n
Te2A Te2B Te1B N2B -91.64(14) n
O1B Te2B Te1B N1B 24.50(15) n
N3B Te2B Te1B N1B -69.63(19) n
O1A Te2B Te1B N1B -61.15(15) n
N2B Te2B Te1B N1B 79.81(18) n
Te2A Te2B Te1B N1B -11.83(12) n
O1B Te2B Te1B N3B 94.13(17) n
O1A Te2B Te1B N3B 8.48(17) n
N2B Te2B Te1B N3B 149.4(2) n
Te2A Te2B Te1B N3B 57.80(15) n
N3A Te2A O1A Te2B -94.01(13) n
O1B Te2A O1A Te2B -12.94(10) n
N2A Te2A O1A Te2B -164.96(13) n
Te1A Te2A O1A Te2B -135.08(7) n
O1B Te2B O1A Te2A 14.01(11) n
N3B Te2B O1A Te2A 120.95(13) n
N2B Te2B O1A Te2A 65.8(3) n
Te1B Te2B O1A Te2A 115.65(9) n
N3B Te2B O1B Te2A -98.27(13) n
O1A Te2B O1B Te2A -13.04(10) n
N2B Te2B O1B Te2A -169.46(13) n
Te1B Te2B O1B Te2A -138.98(8) n
O1A Te2A O1B Te2B 14.23(11) n
N3A Te2A O1B Te2B 124.66(14) n
N2A Te2A O1B Te2B 72.6(2) n
Te1A Te2A O1B Te2B 118.09(8) n
N2A Te1A N1A C10A -134.5(4) n
N3A Te1A N1A C10A 146.5(4) n
Te2A Te1A N1A C10A -175.4(3) n
N1A Te1A N2A C20A 95.9(3) n
N3A Te1A N2A C20A -170.0(3) n
Te2A Te1A N2A C20A -151.3(4) n
N1A Te1A N2A Te2A -112.81(15) n
N3A Te1A N2A Te2A -18.66(13) n
O1A Te2A N2A C20A -78.5(3) n
N3A Te2A N2A C20A 170.3(3) n
O1B Te2A N2A C20A -134.7(3) n
Te2B Te2A N2A C20A -90.5(3) n
Te1A Te2A N2A C20A 151.7(4) n
O1A Te2A N2A Te1A 129.77(14) n
N3A Te2A N2A Te1A 18.53(13) n
O1B Te2A N2A Te1A 73.6(2) n
Te2B Te2A N2A Te1A 117.76(10) n
N2A Te1A N3A C30A 166.6(3) n
N1A Te1A N3A C30A -95.7(3) n
Te2A Te1A N3A C30A 147.4(4) n
N2A Te1A N3A Te2A 19.21(13) n
N1A Te1A N3A Te2A 116.92(15) n
O1A Te2A N3A C30A 117.3(3) n
O1B Te2A N3A C30A 43.0(3) n
N2A Te2A N3A C30A -163.8(3) n
Te2B Te2A N3A C30A 74.0(3) n
Te1A Te2A N3A C30A -145.6(4) n
O1A Te2A N3A Te1A -97.02(14) n
O1B Te2A N3A Te1A -171.33(14) n
N2A Te2A N3A Te1A -18.13(13) n
Te2B Te2A N3A Te1A -140.33(9) n
N2B Te1B N1B C10B -135.3(4) n
N3B Te1B N1B C10B 146.8(4) n
Te2B Te1B N1B C10B -176.6(3) n
N1B Te1B N2B C20B 100.5(3) n
N3B Te1B N2B C20B -167.5(3) n
Te2B Te1B N2B C20B -148.3(4) n
N1B Te1B N2B Te2B -111.25(15) n
N3B Te1B N2B Te2B -19.28(13) n
O1B Te2B N2B C20B -82.8(3) n
N3B Te2B N2B C20B 168.4(3) n
O1A Te2B N2B C20B -132.8(3) n
Te2A Te2B N2B C20B -91.1(3) n
Te1B Te2B N2B C20B 149.0(4) n
O1B Te2B N2B Te1B 128.15(14) n
N3B Te2B N2B Te1B 19.43(13) n
O1A Te2B N2B Te1B 78.2(2) n
Te2A Te2B N2B Te1B 119.91(10) n
N2B Te1B N3B C30B 173.1(3) n
N1B Te1B N3B C30B -88.7(3) n
Te2B Te1B N3B C30B 152.8(4) n
N2B Te1B N3B Te2B 20.22(14) n
N1B Te1B N3B Te2B 118.48(16) n
O1B Te2B N3B C30B 110.1(3) n
O1A Te2B N3B C30B 35.0(3) n
N2B Te2B N3B C30B -170.6(3) n
Te2A Te2B N3B C30B 67.9(3) n
Te1B Te2B N3B C30B -151.6(4) n
O1B Te2B N3B Te1B -98.26(14) n
O1A Te2B N3B Te1B -173.34(13) n
N2B Te2B N3B Te1B -19.01(13) n
Te2A Te2B N3B Te1B -140.47(10) n
Te1A N1A C10A C12A 175.4(4) n
Te1A N1A C10A C11A -63.6(5) n
Te1A N1A C10A C13A 54.0(5) n
Te1A N2A C20A C23A -116.0(4) n
Te2A N2A C20A C23A 99.4(4) n
Te1A N2A C20A C22A 4.2(5) n
Te2A N2A C20A C22A -140.4(3) n
Te1A N2A C20A C21A 124.5(3) n
Te2A N2A C20A C21A -20.1(5) n
Te1A N3A C30A C33A 128.0(3) n
Te2A N3A C30A C33A -93.0(4) n
Te1A N3A C30A C31A -110.5(3) n
Te2A N3A C30A C31A 28.4(4) n
Te1A N3A C30A C32A 9.6(4) n
Te2A N3A C30A C32A 148.6(3) n
Te1B N1B C10B C13B -35.4(5) n
Te1B N1B C10B C11B -155.2(3) n
Te1B N1B C10B C12B 85.5(4) n
Te1B N2B C20B C22B 61.6(4) n
Te2B N2B C20B C22B -79.5(4) n
Te1B N2B C20B C21B -60.1(4) n
Te2B N2B C20B C21B 158.7(3) n
Te1B N2B C20B C23B -177.4(3) n
Te2B N2B C20B C23B 41.5(4) n
Te1B N3B C30B C32B 124.4(3) n
Te2B N3B C30B C32B -89.8(4) n
Te1B N3B C30B C33B -114.3(3) n
Te2B N3B C30B C33B 31.5(5) n
Te1B N3B C30B C31B 6.3(5) n
Te2B N3B C30B C31B 152.1(3) n
